data_7012955
loop_
_publ_author_name
'Gaunt, Andrew J.'
'May, Iain'
'Copping, Roy'
'Bhatt, Anand I.'
'Collison, David'
'Danny Fox, O.'
'Travis Holman, K.'
'Pope, Michael T.'

_publ_section_title
;
 A new structural family of heteropolytungstate lacunary complexes with
 the uranyl, UO22+, cation
;
_journal_issue 15
_journal_name_full 'Dalton Transactions'
_journal_page_first 3009
_journal_paper_doi 10.1039/b302955g
_journal_year 2003
_chemical_formula_sum 'H108 N14 O96 Sb2 U2 W18'
_chemical_formula_weight 5869.86
_chemical_name_systematic
;
?
;
_space_group_IT_number 14
_symmetry_cell_setting monoclinic
_symmetry_space_group_name_Hall '-P 2ybc'
_symmetry_space_group_name_H-M 'P 1 21/c 1'
_atom_sites_solution_hydrogens geom
_atom_sites_solution_primary direct
_atom_sites_solution_secondary difmap
_audit_creation_method SHELXL-97
_cell_angle_alpha 90.00
_cell_angle_beta 99.757(2)
_cell_angle_gamma 90.00
_cell_formula_units_Z 4
_cell_length_a 17.2397(18)
_cell_length_b 11.5314(12)
_cell_length_c 47.816(5)
_cell_measurement_reflns_used 6967
_cell_measurement_temperature 100(2)
_cell_measurement_theta_max 28.215
_cell_measurement_theta_min 2.218
_cell_volume 9368.2(17)
_computing_cell_refinement 'SAINT, Bruker'
_computing_data_collection 'SMART, Bruker'
_computing_data_reduction 'SAINT, Bruker'
_computing_molecular_graphics 'SHELXTL, Bruker'
_computing_publication_material 'XP, Bruker; Diamond 2.1e, Crystal Impact'
_computing_structure_refinement 'SHELXL-97 (Sheldrick, 1997)'
_computing_structure_solution 'SHELXS-97 (Sheldrick, 1990)'
_diffrn_ambient_temperature 173(2)
_diffrn_measured_fraction_theta_full 0.999
_diffrn_measured_fraction_theta_max 0.999
_diffrn_measurement_device_type 'Bruker platform CCD'
_diffrn_measurement_method 'omega scans'
_diffrn_radiation_monochromator graphite
_diffrn_radiation_source 'fine-focus sealed tube'
_diffrn_radiation_type MoK\a
_diffrn_radiation_wavelength 0.71073
_diffrn_reflns_av_R_equivalents 0.0592
_diffrn_reflns_av_sigmaI/netI 0.0534
_diffrn_reflns_limit_h_max 20
_diffrn_reflns_limit_h_min -20
_diffrn_reflns_limit_k_max 13
_diffrn_reflns_limit_k_min -13
_diffrn_reflns_limit_l_max 56
_diffrn_reflns_limit_l_min -56
_diffrn_reflns_number 67810
_diffrn_reflns_theta_full 25.03
_diffrn_reflns_theta_max 25.03
_diffrn_reflns_theta_min 1.73
_exptl_absorpt_coefficient_mu 26.135
_exptl_absorpt_correction_T_max 1
_exptl_absorpt_correction_T_min 0.463
_exptl_absorpt_correction_type multi-scan
_exptl_absorpt_process_details 'SADABS, Bruker'
_exptl_crystal_colour yellow
_exptl_crystal_density_diffrn 4.162
_exptl_crystal_density_method 'not measured'
_exptl_crystal_description needle
_exptl_crystal_F_000 10368
_exptl_crystal_size_max 0.26
_exptl_crystal_size_mid 0.07
_exptl_crystal_size_min 0.03
_refine_diff_density_max 3.071
_refine_diff_density_min -1.618
_refine_diff_density_rms 0.347
_refine_ls_extinction_method none
_refine_ls_goodness_of_fit_ref 1.078
_refine_ls_hydrogen_treatment mixed
_refine_ls_matrix_type full
_refine_ls_number_parameters 1011
_refine_ls_number_reflns 16553
_refine_ls_number_restraints 520
_refine_ls_restrained_S_all 1.063
_refine_ls_R_factor_all 0.0540
_refine_ls_R_factor_gt 0.0403
_refine_ls_shift/su_max 0.001
_refine_ls_shift/su_mean 0.000
_refine_ls_structure_factor_coef Fsqd
_refine_ls_weighting_details 'calc w=1/[\s^2^(Fo^2^)+(0.0265P)^2^+170.1718P] where P=(Fo^2^+2Fc^2^)/3'
_refine_ls_weighting_scheme calc
_refine_ls_wR_factor_gt 0.0813
_refine_ls_wR_factor_ref 0.0856
_reflns_number_gt 13728
_reflns_number_total 16553
_reflns_threshold_expression >2sigma(I)
_cod_data_source_file b302955g.txt
_cod_data_source_block ajg55p21c
_cod_depositor_comments
;
The following automatic conversions were performed:
'_symmetry_cell_setting' value 'Monoclinic' changed to 'monoclinic'
according to '/home/saulius/struct/CIF-dictionaries/cif_core.dic'
dictionary named 'cif_core.dic' version 2.4.1 from 2010-06-29.

Automatic conversion script
Id: cif_fix_enum 1527 2010-12-29 10:47:43Z saulius 
;
_cod_original_cell_volume 9368.3(17)
_cod_original_sg_symbol_H-M P2(1)/c
_cod_database_code 7012955

loop_
_symmetry_equiv_pos_as_xyz
'x, y, z'
'-x, y+1/2, -z+1/2'
'-x, -y, -z'
'x, -y-1/2, z-1/2'

loop_
_atom_site_label
_atom_site_type_symbol
_atom_site_fract_x
_atom_site_fract_y
_atom_site_fract_z
_atom_site_U_iso_or_equiv
_atom_site_adp_type
_atom_site_occupancy
_atom_site_symmetry_multiplicity
_atom_site_calc_flag
_atom_site_refinement_flags
_atom_site_disorder_assembly
_atom_site_disorder_group
N1 N 0.7944(19) 0.424(3) 0.1942(6) 0.142(11) Uiso 1 1 d . . .
N2 N 0.6282(13) 0.9914(19) 0.2133(4) 0.082(6) Uiso 1 1 d . . .
N3 N 0.4332(11) 0.7948(16) 0.3071(4) 0.067(5) Uiso 1 1 d . . .
N4 N 0.5699(11) 0.9786(16) 0.3739(4) 0.063(5) Uiso 1 1 d . . .
N5 N 0.5372(13) 0.4461(19) 0.2737(5) 0.086(6) Uiso 1 1 d . . .
N6 N 0.8639(11) 0.5813(15) 0.4440(4) 0.062(5) Uiso 1 1 d . . .
N7 N 0.4958(11) 0.5350(17) 0.3796(4) 0.069(5) Uiso 1 1 d . . .
N8 N 0.4240(14) 0.046(2) 0.3203(5) 0.099(7) Uiso 1 1 d . . .
N9 N 0.5316(19) 0.181(3) 0.3963(7) 0.144(11) Uiso 1 1 d . . .
N10 N 0.2717(16) 0.091(2) 0.3286(6) 0.121(9) Uiso 1 1 d . . .
N11 N 0.7455(11) 0.7884(16) 0.4716(4) 0.065(5) Uiso 1 1 d . . .
N12 N 0.2905(18) 0.309(3) 0.3263(6) 0.132(10) Uiso 1 1 d . . .
N13 N 0.5528(13) 0.2754(19) 0.3360(4) 0.083(6) Uiso 1 1 d . . .
N14 N 0.480(3) 0.371(4) 0.4216(11) 0.22(2) Uiso 1 1 d . . .
O1 O -0.0402(5) 0.6558(7) 0.30006(18) 0.0132(17) Uani 1 1 d U . .
O2 O -0.0698(5) 0.6790(7) 0.35277(18) 0.0123(17) Uani 1 1 d U . .
O3 O -0.1174(6) 0.8975(8) 0.3815(2) 0.0206(19) Uani 1 1 d U . .
O4 O -0.1372(5) 1.1100(8) 0.3587(2) 0.0186(18) Uani 1 1 d U . .
O5 O 0.1861(5) 0.6312(8) 0.36345(19) 0.0163(18) Uani 1 1 d U . .
O6 O 0.0620(5) 0.6571(8) 0.39156(19) 0.0162(18) Uani 1 1 d U . .
O7 O 0.0213(6) 0.8779(8) 0.4174(2) 0.0209(19) Uani 1 1 d U . .
O8 O 0.0992(6) 1.0780(8) 0.4165(2) 0.024(2) Uani 1 1 d U . .
O9 O -0.1028(5) 0.4641(8) 0.2696(2) 0.019(2) Uani 1 1 d U . .
O10 O -0.1218(5) 0.6894(7) 0.24689(18) 0.0143(17) Uani 1 1 d U . .
O11 O -0.1649(5) 0.5614(7) 0.31565(19) 0.0159(18) Uani 1 1 d U . .
O12 O -0.1880(5) 0.7766(7) 0.28511(17) 0.0118(15) Uani 1 1 d U . .
O13 O -0.1450(5) 0.8869(8) 0.21143(19) 0.0171(19) Uani 1 1 d U . .
O14 O -0.0650(5) 0.8980(7) 0.26602(19) 0.0161(19) Uani 1 1 d U . .
O15 O -0.1298(6) 0.4680(8) 0.37000(19) 0.020(2) Uani 1 1 d U . .
O16 O -0.2109(5) 0.9865(8) 0.25539(19) 0.0166(18) Uani 1 1 d U . .
O17 O -0.2163(5) 0.7725(7) 0.34117(18) 0.0130(15) Uani 1 1 d U . .
O18 O -0.2184(6) 1.2323(8) 0.2565(2) 0.021(2) Uani 1 1 d U . .
O19 O -0.1096(5) 1.1087(7) 0.29236(18) 0.0130(18) Uani 1 1 d U . .
O20 O -0.2338(5) 0.9861(7) 0.31229(18) 0.0119(15) Uani 1 1 d U . .
O21 O -0.1740(6) 0.6811(8) 0.38978(19) 0.0176(18) Uani 1 1 d U . .
O22 O -0.2337(5) 1.2047(7) 0.31345(19) 0.0146(17) Uani 1 1 d U . .
O23 O -0.2584(6) 0.9819(8) 0.36930(19) 0.0190(19) Uani 1 1 d U . .
O24 O -0.2179(6) 0.8612(8) 0.4218(2) 0.022(2) Uani 1 1 d U . .
O25 O -0.2714(6) 1.2232(8) 0.3685(2) 0.023(2) Uani 1 1 d U . .
O26 O -0.2446(5) 0.5826(7) 0.26366(19) 0.0149(17) Uani 1 1 d U . .
O27 O -0.2645(5) 0.7828(7) 0.23385(19) 0.0164(17) Uani 1 1 d U . .
O28 O -0.2751(5) 0.5765(7) 0.34948(19) 0.0155(17) Uani 1 1 d U . .
O29 O -0.3321(5) 1.0897(8) 0.2731(2) 0.0166(18) Uani 1 1 d U . .
O30 O -0.3176(5) 0.7704(8) 0.3742(2) 0.0189(18) Uani 1 1 d U . .
O31 O -0.3551(5) 1.0837(8) 0.3273(2) 0.0183(18) Uani 1 1 d U . .
O32 O -0.4722(6) 1.0005(8) 0.2850(2) 0.026(2) Uani 1 1 d U . .
O33 O -0.3750(6) 0.8564(8) 0.3233(2) 0.022(2) Uani 1 1 d U . .
O34 O -0.4318(6) 0.6450(8) 0.3391(2) 0.024(2) Uani 1 1 d U . .
O35 O -0.3495(5) 0.8603(8) 0.2719(2) 0.0193(19) Uani 1 1 d U . .
O36 O -0.3304(5) 0.6690(7) 0.29935(19) 0.0147(17) Uani 1 1 d U . .
O37 O -0.3961(6) 0.6556(8) 0.2415(2) 0.025(2) Uani 1 1 d U . .
O38 O 0.2676(6) 0.4223(8) 0.37524(19) 0.018(2) Uani 1 1 d U . .
O39 O 0.3443(5) 0.6364(7) 0.37350(18) 0.0131(17) Uani 1 1 d U . .
O40 O 0.1840(5) 0.5346(8) 0.41356(19) 0.0167(18) Uani 1 1 d U . .
O41 O 0.2796(5) 0.7371(7) 0.41089(18) 0.0119(15) Uani 1 1 d U . .
O42 O 0.2880(6) 0.8523(8) 0.3597(2) 0.020(2) Uani 1 1 d U . .
O43 O 0.4481(6) 0.8184(8) 0.3674(2) 0.023(2) Uani 1 1 d U . .
O44 O 0.0350(6) 0.4495(8) 0.4208(2) 0.022(2) Uani 1 1 d U . .
O45 O 0.3733(5) 0.9357(7) 0.40780(19) 0.0165(18) Uani 1 1 d U . .
O46 O 0.1518(5) 0.7454(7) 0.44020(18) 0.0138(15) Uani 1 1 d U . .
O47 O 0.2486(6) 1.0647(8) 0.3851(2) 0.020(2) Uani 1 1 d U . .
O48 O 0.0131(5) 0.6699(8) 0.44130(19) 0.0173(18) Uani 1 1 d U . .
O49 O 0.2415(5) 0.9474(7) 0.4365(2) 0.0159(16) Uani 1 1 d U . .
O50 O 0.3835(6) 1.1790(8) 0.4108(2) 0.023(2) Uani 1 1 d U . .
O51 O 0.2469(6) 1.1647(7) 0.4362(2) 0.0180(18) Uani 1 1 d U . .
O52 O 0.1068(6) 0.9580(8) 0.4635(2) 0.0204(19) Uani 1 1 d U . .
O53 O -0.0374(6) 0.8578(8) 0.4695(2) 0.022(2) Uani 1 1 d U . .
O54 O 0.1277(6) 1.2042(8) 0.4669(2) 0.029(2) Uani 1 1 d U . .
O55 O 0.2459(6) 1.0487(8) 0.4844(2) 0.0226(19) Uani 1 1 d U . .
O56 O 0.1054(5) 0.7486(8) 0.4881(2) 0.0182(18) Uani 1 1 d U . .
O57 O 0.3734(5) 1.0403(8) 0.45831(19) 0.0180(18) Uani 1 1 d U . .
O58 O 0.1426(5) 0.5508(7) 0.46453(19) 0.0140(17) Uani 1 1 d U . .
O59 O 0.4304(5) 0.7247(7) 0.42020(19) 0.0139(17) Uani 1 1 d U . .
O60 O 0.3399(5) 0.5358(7) 0.42396(19) 0.0165(18) Uani 1 1 d U . .
O61 O 0.2894(5) 0.6313(7) 0.46737(18) 0.0157(17) Uani 1 1 d U . .
O62 O 0.3740(5) 0.8125(7) 0.46491(19) 0.0171(18) Uani 1 1 d U . .
O63 O 0.2537(6) 0.8236(8) 0.49056(19) 0.0193(18) Uani 1 1 d U . .
O64 O 0.2268(6) 0.6139(8) 0.5166(2) 0.022(2) Uani 1 1 d U . .
O65 O 0.3876(6) 0.9554(8) 0.5124(2) 0.027(2) Uani 1 1 d U . .
O66 O 0.4520(5) 0.5983(8) 0.46989(19) 0.0170(19) Uani 1 1 d U . .
O15S O 0.4546(13) 0.3901(18) 0.4235(4) 0.017(4) Uiso 0.50 1 d P . .
O25S O 0.6607(7) 0.4225(9) 0.3824(2) 0.033(3) Uiso 1 1 d . . .
O26S O 0.4263(7) 0.5803(10) 0.5281(2) 0.039(3) Uiso 1 1 d . . .
O1U O 0.0687(5) 0.7971(7) 0.3384(2) 0.0167(19) Uani 1 1 d U . .
O2U O 0.0415(5) 0.4931(7) 0.34306(18) 0.0139(18) Uani 1 1 d U . .
O3U O 0.1307(5) 0.6129(8) 0.30224(18) 0.0160(19) Uani 1 1 d U . .
O4U O 0.0177(6) 1.0124(7) 0.3619(2) 0.0183(19) Uani 1 1 d U . .
O5U O -0.0711(6) 1.0893(8) 0.4208(2) 0.022(2) Uani 1 1 d U . .
O6U O 0.0037(6) 1.2538(8) 0.38528(19) 0.019(2) Uani 1 1 d U . .
O1S O 0.9460(7) 0.5052(10) 0.1958(2) 0.038(3) Uiso 1 1 d . . .
O2S O 0.9190(7) 0.3198(10) 0.3272(2) 0.037(3) Uiso 1 1 d . . .
O3S O 0.6965(11) 0.4013(15) 0.2292(4) 0.088(5) Uiso 1 1 d . . .
O4S O 0.5450(8) 0.2325(12) 0.2494(3) 0.058(4) Uiso 1 1 d . . .
O5S O 0.6873(9) 0.4141(12) 0.3031(3) 0.059(4) Uiso 1 1 d . . .
O6S O 0.8541(8) 0.3504(11) 0.4208(3) 0.050(3) Uiso 1 1 d . . .
O7S O 0.7623(8) 0.1587(12) 0.4287(3) 0.060(4) Uiso 1 1 d . . .
O8S O 0.8546(8) 0.0398(11) 0.4732(3) 0.047(3) Uiso 1 1 d . . .
O9S O 0.9680(11) 0.2688(17) 0.4655(4) 0.098(6) Uiso 1 1 d . . .
O10S O 0.9651(14) 0.513(2) 0.5013(6) 0.049(7) Uiso 0.50 1 d PU . .
O11S O 0.8969(15) 0.615(2) 0.4991(5) 0.044(6) Uiso 0.50 1 d PU . .
O12S O 0.3718(9) 0.7800(13) 0.5537(3) 0.007(3) Uiso 0.50 1 d P . .
O13S O 0.3684(6) 0.3483(9) 0.5127(2) 0.029(2) Uiso 1 1 d . . .
O14S O 0.6007(8) 0.7025(12) 0.4170(3) 0.055(4) Uiso 1 1 d . . .
O27S O 0.389(3) 0.315(4) 0.3503(10) 0.134(16) Uiso 0.50 1 d P . .
O16S O 0.9349(6) 0.7424(8) 0.18205(19) 0.020(2) Uiso 1 1 d . . .
O17S O 0.2854(10) 0.6640(14) 0.3131(3) 0.077(5) Uiso 1 1 d . . .
O18S O 0.0531(7) 0.7371(10) 0.2505(3) 0.042(3) Uiso 1 1 d . . .
O19S O 0.5439(9) 0.9129(13) 0.4390(3) 0.064(4) Uiso 1 1 d . . .
O20S O 0.6917(7) 0.5110(10) 0.4366(2) 0.043(3) Uiso 1 1 d . . .
O21S O 0.4719(7) 0.2068(10) 0.4896(2) 0.039(3) Uiso 1 1 d . . .
O22S O 0.2697(7) 0.3829(10) 0.4591(2) 0.038(3) Uiso 1 1 d . . .
O23S O 0.1493(6) 0.2519(8) 0.3717(2) 0.024(2) Uiso 1 1 d . . .
O24S O 0.521(2) 0.359(3) 0.3759(8) 0.097(12) Uiso 0.50 1 d P . .
Sb1 Sb -0.14850(5) 0.86593(7) 0.320281(18) 0.01069(18) Uani 1 1 d U . .
Sb2 Sb 0.18441(5) 0.83487(7) 0.408512(18) 0.01162(18) Uani 1 1 d U . .
U1 U 0.05357(3) 0.64641(4) 0.341516(10) 0.01069(11) Uani 1 1 d U . .
U2 U -0.02776(3) 1.04598(4) 0.391441(11) 0.01427(11) Uani 1 1 d U . .
W1 W -0.12965(3) 0.60018(4) 0.279889(11) 0.01247(12) Uani 1 1 d U . .
W2 W -0.16014(3) 0.59979(5) 0.354793(12) 0.01385(12) Uani 1 1 d U . .
W3 W -0.21095(3) 0.83664(5) 0.386558(12) 0.01626(13) Uani 1 1 d U . .
W4 W -0.24286(3) 1.11301(5) 0.347571(12) 0.01506(12) Uani 1 1 d U . .
W5 W -0.15453(3) 0.85424(4) 0.246394(11) 0.01268(12) Uani 1 1 d U . .
W6 W -0.21163(3) 1.11764(4) 0.280332(12) 0.01355(12) Uani 1 1 d U . .
W7 W -0.31260(3) 0.71297(5) 0.261582(12) 0.01627(13) Uani 1 1 d U . .
W8 W -0.37209(3) 0.98236(5) 0.296018(13) 0.01711(13) Uani 1 1 d U . .
W9 W -0.34293(3) 0.70841(5) 0.336380(13) 0.01605(13) Uani 1 1 d U . .
W10 W 0.26003(3) 0.56190(5) 0.388478(11) 0.01296(12) Uani 1 1 d U . .
W11 W 0.08902(3) 0.57617(5) 0.425739(12) 0.01584(13) Uani 1 1 d U . .
W12 W 0.04441(3) 0.82388(5) 0.455172(12) 0.01528(12) Uani 1 1 d U . .
W13 W 0.16369(3) 1.08746(5) 0.450247(13) 0.01732(13) Uani 1 1 d U . .
W14 W 0.36586(3) 0.80034(5) 0.383983(12) 0.01426(12) Uani 1 1 d U . .
W15 W 0.31786(3) 1.07107(5) 0.416755(13) 0.01766(13) Uani 1 1 d U . .
W16 W 0.37796(3) 0.66596(5) 0.447106(11) 0.01430(12) Uani 1 1 d U . .
W17 W 0.32532(3) 0.94210(5) 0.480450(12) 0.01870(13) Uani 1 1 d U . .
W18 W 0.20613(3) 0.67854(5) 0.484115(12) 0.01777(13) Uani 1 1 d U . .

loop_
_atom_site_aniso_label
_atom_site_aniso_U_11
_atom_site_aniso_U_22
_atom_site_aniso_U_33
_atom_site_aniso_U_23
_atom_site_aniso_U_13
_atom_site_aniso_U_12
O1 0.011(4) 0.008(4) 0.021(4) 0.004(3) 0.006(3) -0.003(3)
O2 0.011(4) 0.011(4) 0.016(4) 0.003(4) 0.004(3) 0.001(3)
O3 0.019(4) 0.008(4) 0.036(5) 0.001(4) 0.009(4) -0.001(3)
O4 0.017(4) 0.011(4) 0.027(5) 0.000(4) 0.001(3) 0.001(3)
O5 0.009(4) 0.020(5) 0.020(4) 0.000(4) 0.003(3) -0.005(3)
O6 0.013(5) 0.017(5) 0.019(3) 0.002(3) 0.003(3) 0.000(4)
O7 0.019(5) 0.019(4) 0.026(4) 0.009(4) 0.009(4) 0.006(4)
O8 0.018(4) 0.026(5) 0.030(5) 0.002(4) 0.004(3) 0.002(4)
O9 0.018(5) 0.012(4) 0.025(5) 0.002(4) 0.001(4) -0.004(4)
O10 0.014(5) 0.010(4) 0.019(4) 0.000(3) 0.003(4) 0.000(3)
O11 0.017(5) 0.010(4) 0.021(4) 0.001(3) 0.005(3) 0.001(4)
O12 0.011(4) 0.011(4) 0.011(4) -0.005(3) -0.002(3) -0.004(3)
O13 0.015(5) 0.018(5) 0.018(4) 0.003(4) 0.002(4) 0.006(4)
O14 0.016(4) 0.010(4) 0.023(5) 0.000(4) 0.005(4) -0.004(3)
O15 0.026(5) 0.016(4) 0.023(5) 0.004(4) 0.014(4) 0.004(4)
O16 0.012(5) 0.013(4) 0.025(5) -0.002(3) 0.004(4) 0.003(3)
O17 0.014(4) 0.009(4) 0.019(4) 0.000(3) 0.010(3) -0.003(3)
O18 0.015(5) 0.018(5) 0.031(5) 0.005(4) 0.007(4) 0.004(4)
O19 0.012(4) 0.010(5) 0.017(5) 0.000(4) 0.002(3) 0.000(3)
O20 0.014(4) 0.006(4) 0.018(4) 0.000(3) 0.007(3) -0.001(3)
O21 0.020(5) 0.015(4) 0.020(4) 0.001(3) 0.010(4) -0.002(4)
O22 0.013(5) 0.005(4) 0.026(4) 0.003(3) 0.004(4) 0.000(3)
O23 0.023(5) 0.014(4) 0.024(4) 0.002(3) 0.014(4) 0.004(3)
O24 0.028(6) 0.020(5) 0.020(4) -0.005(4) 0.009(4) 0.004(4)
O25 0.026(6) 0.014(4) 0.031(5) -0.007(4) 0.011(4) 0.005(4)
O26 0.011(4) 0.006(4) 0.026(5) -0.001(3) -0.001(3) -0.003(3)
O27 0.014(4) 0.013(4) 0.019(4) 0.002(3) -0.006(3) 0.001(3)
O28 0.011(4) 0.012(4) 0.026(5) 0.003(3) 0.013(4) -0.003(3)
O29 0.009(4) 0.012(4) 0.027(5) 0.003(3) -0.003(3) 0.000(3)
O30 0.015(4) 0.014(4) 0.031(4) -0.001(4) 0.012(4) 0.002(3)
O31 0.012(4) 0.013(4) 0.033(5) -0.001(3) 0.011(3) -0.003(3)
O32 0.010(4) 0.019(5) 0.049(6) 0.007(4) 0.004(4) 0.001(4)
O33 0.020(5) 0.010(4) 0.040(5) 0.006(4) 0.016(4) 0.004(4)
O34 0.014(4) 0.019(5) 0.041(6) -0.001(4) 0.012(4) -0.004(4)
O35 0.015(5) 0.010(4) 0.033(5) 0.000(3) 0.005(4) -0.001(3)
O36 0.002(4) 0.009(4) 0.031(4) 0.000(3) -0.002(3) 0.000(3)
O37 0.014(5) 0.021(5) 0.040(6) -0.008(4) -0.001(4) -0.006(4)
O38 0.024(6) 0.012(4) 0.018(5) 0.000(3) 0.001(4) 0.001(4)
O39 0.012(4) 0.014(4) 0.013(4) -0.002(3) 0.002(3) 0.000(3)
O40 0.014(4) 0.015(4) 0.021(5) 0.001(4) 0.002(4) -0.003(3)
O41 0.008(4) 0.009(4) 0.019(4) -0.002(3) 0.001(3) -0.001(3)
O42 0.018(5) 0.015(5) 0.030(5) -0.003(4) 0.007(4) 0.007(4)
O43 0.022(5) 0.017(5) 0.030(5) -0.013(4) 0.009(4) -0.012(4)
O44 0.015(5) 0.013(4) 0.036(6) 0.005(4) -0.002(4) -0.006(4)
O45 0.021(5) 0.007(4) 0.023(5) -0.006(3) 0.009(4) -0.004(3)
O46 0.015(4) 0.007(4) 0.020(4) 0.003(3) 0.005(3) -0.003(3)
O47 0.019(5) 0.016(5) 0.027(4) -0.006(4) 0.007(4) 0.000(4)
O48 0.013(4) 0.013(4) 0.027(5) 0.002(3) 0.004(4) -0.001(3)
O49 0.013(4) 0.006(4) 0.028(4) 0.000(3) 0.003(3) -0.002(3)
O50 0.018(5) 0.017(5) 0.037(6) -0.012(4) 0.009(4) -0.007(4)
O51 0.023(5) 0.007(4) 0.026(5) -0.001(4) 0.007(4) 0.005(3)
O52 0.021(5) 0.009(4) 0.033(5) 0.001(3) 0.011(4) 0.005(3)
O53 0.019(5) 0.023(5) 0.023(5) -0.001(4) 0.005(4) 0.010(4)
O54 0.033(6) 0.010(4) 0.049(6) 0.003(4) 0.019(5) 0.004(4)
O55 0.021(5) 0.021(5) 0.028(4) -0.002(4) 0.009(4) 0.006(4)
O56 0.017(4) 0.012(4) 0.027(4) 0.009(4) 0.009(4) 0.003(3)
O57 0.012(4) 0.020(5) 0.020(4) -0.011(3) -0.003(3) 0.002(3)
O58 0.012(4) 0.009(4) 0.021(4) 0.010(3) 0.003(3) 0.002(3)
O59 0.007(4) 0.012(4) 0.021(4) -0.005(3) -0.001(3) 0.001(3)
O60 0.020(5) 0.007(4) 0.020(4) -0.003(3) -0.003(3) 0.001(3)
O61 0.020(4) 0.012(4) 0.014(4) -0.001(3) -0.001(3) 0.001(3)
O62 0.017(5) 0.011(4) 0.024(5) -0.002(3) 0.005(4) 0.005(3)
O63 0.020(5) 0.022(4) 0.018(4) -0.004(3) 0.006(4) 0.002(3)
O64 0.020(5) 0.024(5) 0.021(4) 0.000(4) 0.005(4) 0.007(4)
O65 0.028(6) 0.020(5) 0.032(5) -0.008(4) 0.002(4) 0.000(4)
O66 0.017(5) 0.015(5) 0.018(4) -0.006(4) 0.000(4) 0.006(4)
O1U 0.015(5) 0.009(4) 0.029(5) 0.000(3) 0.011(4) 0.001(3)
O2U 0.010(5) 0.011(4) 0.022(5) -0.001(3) 0.005(4) 0.002(3)
O3U 0.018(5) 0.013(5) 0.017(4) -0.005(4) 0.005(4) 0.001(4)
O4U 0.020(5) 0.007(4) 0.029(5) -0.005(4) 0.009(4) 0.000(4)
O5U 0.027(5) 0.013(5) 0.029(5) 0.003(4) 0.014(4) 0.004(4)
O6U 0.026(6) 0.012(4) 0.020(5) -0.004(3) 0.009(4) -0.001(4)
Sb1 0.0077(4) 0.0065(4) 0.0184(4) 0.0001(3) 0.0037(4) -0.0004(3)
Sb2 0.0089(5) 0.0089(4) 0.0173(4) 0.0005(3) 0.0030(4) -0.0008(3)
U1 0.0096(3) 0.0065(2) 0.0163(2) -0.00005(19) 0.0030(2) -0.00046(19)
U2 0.0122(3) 0.0077(2) 0.0241(3) 0.0005(2) 0.0064(2) 0.0002(2)
W1 0.0109(3) 0.0080(3) 0.0184(3) 0.0004(2) 0.0023(2) -0.0004(2)
W2 0.0128(3) 0.0090(3) 0.0209(3) 0.0018(2) 0.0063(2) 0.0010(2)
W3 0.0160(3) 0.0104(3) 0.0249(3) -0.0011(2) 0.0107(2) -0.0021(2)
W4 0.0127(3) 0.0091(3) 0.0249(3) -0.0023(2) 0.0075(2) 0.0000(2)
W5 0.0111(3) 0.0087(3) 0.0180(3) 0.0012(2) 0.0017(2) 0.0001(2)
W6 0.0097(3) 0.0078(3) 0.0233(3) 0.0009(2) 0.0030(2) 0.0000(2)
W7 0.0091(3) 0.0107(3) 0.0278(3) -0.0015(2) -0.0002(2) -0.0021(2)
W8 0.0068(3) 0.0107(3) 0.0334(3) 0.0012(2) 0.0021(2) 0.0010(2)
W9 0.0095(3) 0.0087(3) 0.0315(3) 0.0008(2) 0.0079(2) -0.0016(2)
W10 0.0092(3) 0.0117(3) 0.0175(3) -0.0036(2) 0.0010(2) -0.0003(2)
W11 0.0118(3) 0.0093(3) 0.0270(3) 0.0005(2) 0.0050(2) -0.0011(2)
W12 0.0132(3) 0.0151(3) 0.0190(3) -0.0019(2) 0.0070(2) 0.0004(2)
W13 0.0148(3) 0.0086(3) 0.0297(3) -0.0028(2) 0.0068(3) 0.0005(2)
W14 0.0113(3) 0.0128(3) 0.0192(3) -0.0023(2) 0.0039(2) -0.0013(2)
W15 0.0154(3) 0.0105(3) 0.0281(3) -0.0023(2) 0.0067(3) -0.0019(2)
W16 0.0131(3) 0.0113(3) 0.0173(3) -0.0031(2) -0.0008(2) 0.0014(2)
W17 0.0191(3) 0.0138(3) 0.0232(3) -0.0051(2) 0.0033(3) 0.0029(2)
W18 0.0158(3) 0.0186(3) 0.0186(3) 0.0044(2) 0.0020(2) 0.0016(2)

loop_
_atom_type_symbol
_atom_type_description
_atom_type_scat_dispersion_real
_atom_type_scat_dispersion_imag
_atom_type_scat_source
U U -9.6767 9.6646 'International Tables Vol C Tables 4.2.6.8 and 6.1.1.4'
Sb Sb -0.5866 1.5461 'International Tables Vol C Tables 4.2.6.8 and 6.1.1.4'
W W -0.8490 6.8722 'International Tables Vol C Tables 4.2.6.8 and 6.1.1.4'
O O 0.0106 0.0060 'International Tables Vol C Tables 4.2.6.8 and 6.1.1.4'
N N 0.0061 0.0033 'International Tables Vol C Tables 4.2.6.8 and 6.1.1.4'
H H 0.0000 0.0000 'International Tables Vol C Tables 4.2.6.8 and 6.1.1.4'

loop_
_geom_angle_atom_site_label_1
_geom_angle_atom_site_label_2
_geom_angle_atom_site_label_3
_geom_angle
_geom_angle_site_symmetry_1
_geom_angle_site_symmetry_3
_geom_angle_publ_flag
W1 O1 U1 147.9(4) . . ?
W2 O2 U1 139.4(4) . . ?
W3 O3 U2 147.4(5) . . ?
W4 O4 U2 148.7(5) . . ?
W10 O5 U1 149.6(5) . . ?
W11 O6 U1 144.8(5) . . ?
W12 O7 U2 140.1(5) . . ?
W13 O8 U2 148.2(5) . . ?
W1 O10 W5 117.9(4) . . ?
W2 O11 W1 146.4(5) . . ?
Sb1 O12 W5 113.3(4) . . ?
Sb1 O12 W1 117.1(4) . . ?
W5 O12 W1 94.9(3) . . ?
Sb1 O12 W7 135.7(4) . . ?
W5 O12 W7 94.1(3) . . ?
W1 O12 W7 93.0(3) . . ?
W5 O16 W6 146.0(5) . . ?
Sb1 O17 W2 111.3(4) . . ?
Sb1 O17 W9 139.7(5) . . ?
W2 O17 W9 95.7(3) . . ?
Sb1 O17 W3 111.8(4) . . ?
W2 O17 W3 93.7(3) . . ?
W9 O17 W3 94.9(3) . . ?
Sb1 O20 W6 113.2(4) . . ?
Sb1 O20 W4 116.5(4) . . ?
W6 O20 W4 96.5(3) . . ?
Sb1 O20 W8 135.2(4) . . ?
W6 O20 W8 93.8(3) . . ?
W4 O20 W8 93.6(3) . . ?
W3 O21 W2 117.9(5) . . ?
W6 O22 W4 116.5(4) . . ?
W4 O23 W3 145.4(5) . . ?
W7 O26 W1 120.0(4) . . ?
W7 O27 W5 117.7(4) . . ?
W9 O28 W2 117.9(4) . . ?
W8 O29 W6 117.8(4) . . ?
W9 O30 W3 118.3(4) . . ?
W8 O31 W4 119.2(4) . . ?
W9 O33 W8 149.4(5) . . ?
W8 O35 W7 158.0(6) . . ?
W9 O36 W7 150.8(5) . . ?
W10 O39 W14 117.0(4) . . ?
W11 O40 W10 149.1(5) . . ?
Sb2 O41 W14 113.9(4) . . ?
Sb2 O41 W10 114.9(4) . . ?
W14 O41 W10 94.5(3) . . ?
Sb2 O41 W16 136.7(4) . . ?
W14 O41 W16 94.0(3) . . ?
W10 O41 W16 93.9(3) . . ?
W15 O45 W14 143.8(5) . . ?
Sb2 O46 W11 113.2(4) . . ?
Sb2 O46 W12 112.4(4) . . ?
W11 O46 W12 93.8(3) . . ?
Sb2 O46 W18 138.6(4) . . ?
W11 O46 W18 95.1(3) . . ?
W12 O46 W18 94.2(3) . . ?
W11 O48 W12 118.3(5) . . ?
Sb2 O49 W15 112.7(4) . . ?
Sb2 O49 W13 114.1(4) . . ?
W15 O49 W13 95.0(3) . . ?
Sb2 O49 W17 138.0(4) . . ?
W15 O49 W17 94.5(3) . . ?
W13 O49 W17 93.7(3) . . ?
W13 O51 W15 118.2(4) . . ?
W12 O52 W13 149.1(6) . . ?
W17 O55 W13 119.1(5) . . ?
W12 O56 W18 118.3(5) . . ?
W17 O57 W15 118.3(5) . . ?
W11 O58 W18 118.3(4) . . ?
W16 O59 W14 118.9(4) . . ?
W16 O60 W10 119.2(4) . . ?
W18 O61 W16 151.0(5) . . ?
W16 O62 W17 156.3(5) . . ?
W18 O63 W17 149.7(5) . . ?
O10S O10S O11S 147(3) 3_766 . ?
O17 Sb1 O12 89.9(4) . . ?
O17 Sb1 O20 89.7(3) . . ?
O12 Sb1 O20 93.5(4) . . ?
O41 Sb2 O46 90.0(4) . . ?
O41 Sb2 O49 91.2(4) . . ?
O46 Sb2 O49 89.9(4) . . ?
O1U U1 O2U 176.7(4) . . ?
O1U U1 O2 90.8(4) . . ?
O2U U1 O2 91.9(3) . . ?
O1U U1 O1 88.5(4) . . ?
O2U U1 O1 90.7(4) . . ?
O2 U1 O1 70.0(3) . . ?
O1U U1 O5 88.0(4) . . ?
O2U U1 O5 91.1(4) . . ?
O2 U1 O5 140.4(3) . . ?
O1 U1 O5 149.4(3) . . ?
O1U U1 O6 92.7(4) . . ?
O2U U1 O6 89.9(4) . . ?
O2 U1 O6 70.1(3) . . ?
O1 U1 O6 140.1(3) . . ?
O5 U1 O6 70.5(3) . . ?
O1U U1 O3U 89.1(3) . . ?
O2U U1 O3U 87.6(3) . . ?
O2 U1 O3U 145.6(3) . . ?
O1 U1 O3U 75.5(3) . . ?
O5 U1 O3U 74.0(3) . . ?
O6 U1 O3U 144.3(3) . . ?
O5U U2 O4U 176.1(4) . . ?
O5U U2 O3 90.9(4) . . ?
O4U U2 O3 92.6(4) . . ?
O5U U2 O8 91.9(4) . . ?
O4U U2 O8 86.6(4) . . ?
O3 U2 O8 139.5(3) . . ?
O5U U2 O4 92.2(4) . . ?
O4U U2 O4 87.2(4) . . ?
O3 U2 O4 70.2(3) . . ?
O8 U2 O4 149.9(3) . . ?
O5U U2 O7 88.7(4) . . ?
O4U U2 O7 94.1(4) . . ?
O3 U2 O7 70.6(3) . . ?
O8 U2 O7 69.0(3) . . ?
O4 U2 O7 140.9(3) . . ?
O5U U2 O6U 87.2(4) . . ?
O4U U2 O6U 88.9(3) . . ?
O3 U2 O6U 147.7(3) . . ?
O8 U2 O6U 72.8(3) . . ?
O4 U2 O6U 77.6(3) . . ?
O7 U2 O6U 141.5(3) . . ?
O9 W1 O1 103.3(4) . . ?
O9 W1 O10 101.2(4) . . ?
O1 W1 O10 94.4(4) . . ?
O9 W1 O11 100.2(4) . . ?
O1 W1 O11 88.8(4) . . ?
O10 W1 O11 156.9(4) . . ?
O9 W1 O26 95.3(4) . . ?
O1 W1 O26 160.8(4) . . ?
O10 W1 O26 86.5(4) . . ?
O11 W1 O26 83.3(4) . . ?
O9 W1 O12 167.2(4) . . ?
O1 W1 O12 88.7(3) . . ?
O10 W1 O12 72.9(3) . . ?
O11 W1 O12 84.3(3) . . ?
O26 W1 O12 73.2(3) . . ?
O15 W2 O2 105.2(4) . . ?
O15 W2 O11 99.7(4) . . ?
O2 W2 O11 87.7(4) . . ?
O15 W2 O21 97.6(4) . . ?
O2 W2 O21 92.0(4) . . ?
O11 W2 O21 162.1(4) . . ?
O15 W2 O28 99.2(4) . . ?
O2 W2 O28 155.6(4) . . ?
O11 W2 O28 88.1(4) . . ?
O21 W2 O28 84.9(4) . . ?
O15 W2 O17 168.7(4) . . ?
O2 W2 O17 82.6(3) . . ?
O11 W2 O17 88.7(3) . . ?
O21 W2 O17 73.6(3) . . ?
O28 W2 O17 73.2(3) . . ?
O24 W3 O3 106.0(5) . . ?
O24 W3 O21 98.8(4) . . ?
O3 W3 O21 94.8(4) . . ?
O24 W3 O23 100.1(4) . . ?
O3 W3 O23 86.0(4) . . ?
O21 W3 O23 160.1(4) . . ?
O24 W3 O30 98.0(4) . . ?
O3 W3 O30 155.4(4) . . ?
O21 W3 O30 86.7(4) . . ?
O23 W3 O30 84.5(4) . . ?
O24 W3 O17 168.6(4) . . ?
O3 W3 O17 83.8(4) . . ?
O21 W3 O17 74.3(3) . . ?
O23 W3 O17 86.0(3) . . ?
O30 W3 O17 72.9(3) . . ?
O25 W4 O4 102.3(4) . . ?
O25 W4 O23 100.9(4) . . ?
O4 W4 O23 93.0(4) . . ?
O25 W4 O22 98.8(4) . . ?
O4 W4 O22 92.1(4) . . ?
O23 W4 O22 158.0(4) . . ?
O25 W4 O31 93.2(4) . . ?
O4 W4 O31 164.5(4) . . ?
O23 W4 O31 85.2(4) . . ?
O22 W4 O31 84.2(4) . . ?
O25 W4 O20 164.8(4) . . ?
O4 W4 O20 90.8(4) . . ?
O23 W4 O20 85.8(3) . . ?
O22 W4 O20 72.8(3) . . ?
O31 W4 O20 73.7(3) . . ?
O14 W5 O13 103.6(4) . . ?
O14 W5 O16 94.9(4) . . ?
O13 W5 O16 100.3(4) . . ?
O14 W5 O10 92.7(4) . . ?
O13 W5 O10 98.4(4) . . ?
O16 W5 O10 157.6(4) . . ?
O14 W5 O27 164.0(4) . . ?
O13 W5 O27 92.2(4) . . ?
O16 W5 O27 84.6(4) . . ?
O10 W5 O27 82.3(4) . . ?
O14 W5 O12 90.0(4) . . ?
O13 W5 O12 164.7(4) . . ?
O16 W5 O12 85.4(4) . . ?
O10 W5 O12 73.6(3) . . ?
O27 W5 O12 74.0(3) . . ?
O18 W6 O19 102.2(4) . . ?
O18 W6 O16 101.4(4) . . ?
O19 W6 O16 92.6(4) . . ?
O18 W6 O22 98.0(4) . . ?
O19 W6 O22 94.9(4) . . ?
O16 W6 O22 157.2(4) . . ?
O18 W6 O29 93.1(4) . . ?
O19 W6 O29 164.6(4) . . ?
O16 W6 O29 83.5(4) . . ?
O22 W6 O29 83.6(4) . . ?
O18 W6 O20 165.2(4) . . ?
O19 W6 O20 90.8(4) . . ?
O16 W6 O20 84.9(3) . . ?
O22 W6 O20 73.5(3) . . ?
O29 W6 O20 74.1(3) . . ?
O37 W7 O27 101.5(4) . . ?
O37 W7 O26 100.1(4) . . ?
O27 W7 O26 91.9(4) . . ?
O37 W7 O35 101.7(4) . . ?
O27 W7 O35 90.4(4) . . ?
O26 W7 O35 157.1(4) . . ?
O37 W7 O36 99.8(4) . . ?
O27 W7 O36 158.6(4) . . ?
O26 W7 O36 86.5(4) . . ?
O35 W7 O36 83.1(4) . . ?
O37 W7 O12 171.9(4) . . ?
O27 W7 O12 74.1(3) . . ?
O26 W7 O12 73.6(3) . . ?
O35 W7 O12 85.2(4) . . ?
O36 W7 O12 85.0(3) . . ?
O32 W8 O29 101.0(4) . . ?
O32 W8 O31 100.4(4) . . ?
O29 W8 O31 91.9(4) . . ?
O32 W8 O35 101.6(5) . . ?
O29 W8 O35 90.0(4) . . ?
O31 W8 O35 157.2(4) . . ?
O32 W8 O33 99.0(4) . . ?
O29 W8 O33 159.9(4) . . ?
O31 W8 O33 87.0(4) . . ?
O35 W8 O33 83.5(4) . . ?
O32 W8 O20 171.9(4) . . ?
O29 W8 O20 74.3(3) . . ?
O31 W8 O20 73.5(3) . . ?
O35 W8 O20 85.1(3) . . ?
O33 W8 O20 86.2(4) . . ?
O34 W9 O33 101.3(4) . . ?
O34 W9 O36 102.3(4) . . ?
O33 W9 O36 88.9(4) . . ?
O34 W9 O30 98.7(4) . . ?
O33 W9 O30 88.9(4) . . ?
O36 W9 O30 158.9(4) . . ?
O34 W9 O28 97.9(4) . . ?
O33 W9 O28 160.8(4) . . ?
O36 W9 O28 87.5(4) . . ?
O30 W9 O28 87.7(4) . . ?
O34 W9 O17 168.3(4) . . ?
O33 W9 O17 87.8(4) . . ?
O36 W9 O17 85.0(3) . . ?
O30 W9 O17 74.0(3) . . ?
O28 W9 O17 73.1(3) . . ?
O38 W10 O5 105.0(4) . . ?
O38 W10 O39 99.7(4) . . ?
O5 W10 O39 92.8(4) . . ?
O38 W10 O40 100.0(4) . . ?
O5 W10 O40 90.4(4) . . ?
O39 W10 O40 158.4(4) . . ?
O38 W10 O60 94.9(4) . . ?
O5 W10 O60 160.0(4) . . ?
O39 W10 O60 85.9(4) . . ?
O40 W10 O60 83.8(4) . . ?
O38 W10 O41 166.6(4) . . ?
O5 W10 O41 87.2(4) . . ?
O39 W10 O41 73.7(3) . . ?
O40 W10 O41 85.2(3) . . ?
O60 W10 O41 73.3(3) . . ?
O44 W11 O6 104.7(4) . . ?
O44 W11 O40 102.6(4) . . ?
O6 W11 O40 87.6(4) . . ?
O44 W11 O48 98.1(4) . . ?
O6 W11 O48 88.5(4) . . ?
O40 W11 O48 159.3(4) . . ?
O44 W11 O58 99.3(4) . . ?
O6 W11 O58 156.0(4) . . ?
O40 W11 O58 87.7(4) . . ?
O48 W11 O58 87.7(4) . . ?
O44 W11 O46 169.2(4) . . ?
O6 W11 O46 82.7(4) . . ?
O40 W11 O46 85.4(4) . . ?
O48 W11 O46 74.0(3) . . ?
O58 W11 O46 73.5(3) . . ?
O53 W12 O52 101.9(4) . . ?
O53 W12 O7 104.6(4) . . ?
O52 W12 O7 87.3(4) . . ?
O53 W12 O48 98.4(4) . . ?
O52 W12 O48 159.7(4) . . ?
O7 W12 O48 88.5(4) . . ?
O53 W12 O56 98.5(4) . . ?
O52 W12 O56 89.1(4) . . ?
O7 W12 O56 156.9(4) . . ?
O48 W12 O56 87.1(4) . . ?
O53 W12 O46 169.1(4) . . ?
O52 W12 O46 85.9(3) . . ?
O7 W12 O46 83.2(4) . . ?
O48 W12 O46 73.9(3) . . ?
O56 W12 O46 73.7(3) . . ?
O54 W13 O8 104.2(5) . . ?
O54 W13 O51 98.6(4) . . ?
O8 W13 O51 95.7(4) . . ?
O54 W13 O52 101.9(4) . . ?
O8 W13 O52 88.7(4) . . ?
O51 W13 O52 157.3(4) . . ?
O54 W13 O55 93.2(5) . . ?
O8 W13 O55 162.1(4) . . ?
O51 W13 O55 85.6(4) . . ?
O52 W13 O55 83.7(4) . . ?
O54 W13 O49 164.3(4) . . ?
O8 W13 O49 90.2(4) . . ?
O51 W13 O49 73.3(3) . . ?
O52 W13 O49 84.5(3) . . ?
O55 W13 O49 73.1(3) . . ?
O42 W14 O43 104.7(5) . . ?
O42 W14 O45 94.7(4) . . ?
O43 W14 O45 101.2(4) . . ?
O42 W14 O39 94.0(4) . . ?
O43 W14 O39 97.5(4) . . ?
O45 W14 O39 156.6(4) . . ?
O42 W14 O59 161.5(4) . . ?
O43 W14 O59 93.8(4) . . ?
O45 W14 O59 82.8(4) . . ?
O39 W14 O59 82.0(3) . . ?
O42 W14 O41 89.0(4) . . ?
O43 W14 O41 164.5(4) . . ?
O45 W14 O41 84.7(3) . . ?
O39 W14 O41 73.8(3) . . ?
O59 W14 O41 72.6(3) . . ?
O50 W15 O47 104.7(5) . . ?
O50 W15 O45 100.6(4) . . ?
O47 W15 O45 93.7(4) . . ?
O50 W15 O51 99.1(4) . . ?
O47 W15 O51 92.4(4) . . ?
O45 W15 O51 157.2(4) . . ?
O50 W15 O57 94.1(4) . . ?
O47 W15 O57 161.1(4) . . ?
O45 W15 O57 84.8(4) . . ?
O51 W15 O57 82.3(4) . . ?
O50 W15 O49 164.7(4) . . ?
O47 W15 O49 88.6(4) . . ?
O45 W15 O49 85.8(3) . . ?
O51 W15 O49 72.4(3) . . ?
O57 W15 O49 72.5(3) . . ?
O66 W16 O59 102.2(4) . . ?
O66 W16 O62 101.5(4) . . ?
O59 W16 O62 92.6(4) . . ?
O66 W16 O60 98.9(4) . . ?
O59 W16 O60 92.6(4) . . ?
O62 W16 O60 157.3(4) . . ?
O66 W16 O61 98.6(4) . . ?
O59 W16 O61 159.2(4) . . ?
O62 W16 O61 82.6(4) . . ?
O60 W16 O61 84.7(4) . . ?
O66 W16 O41 171.3(3) . . ?
O59 W16 O41 74.5(3) . . ?
O62 W16 O41 86.8(3) . . ?
O60 W16 O41 73.4(3) . . ?
O61 W16 O41 84.9(3) . . ?
O65 W17 O57 100.5(4) . . ?
O65 W17 O55 102.0(4) . . ?
O57 W17 O55 93.6(4) . . ?
O65 W17 O62 99.5(4) . . ?
O57 W17 O62 89.3(4) . . ?
O55 W17 O62 157.4(4) . . ?
O65 W17 O63 99.6(4) . . ?
O57 W17 O63 159.5(4) . . ?
O55 W17 O63 86.0(4) . . ?
O62 W17 O63 83.5(4) . . ?
O65 W17 O49 173.3(4) . . ?
O57 W17 O49 74.7(3) . . ?
O55 W17 O49 73.9(4) . . ?
O62 W17 O49 85.2(3) . . ?
O63 W17 O49 85.5(3) . . ?
O64 W18 O61 102.1(4) . . ?
O64 W18 O63 102.9(4) . . ?
O61 W18 O63 89.1(4) . . ?
O64 W18 O56 98.3(4) . . ?
O61 W18 O56 159.4(4) . . ?
O63 W18 O56 89.2(4) . . ?
O64 W18 O58 96.9(4) . . ?
O61 W18 O58 89.0(4) . . ?
O63 W18 O58 160.1(4) . . ?
O56 W18 O58 85.6(4) . . ?
O64 W18 O46 167.2(4) . . ?
O61 W18 O46 85.9(3) . . ?
O63 W18 O46 87.1(4) . . ?
O56 W18 O46 73.5(3) . . ?
O58 W18 O46 73.0(3) . . ?

loop_
_geom_bond_atom_site_label_1
_geom_bond_atom_site_label_2
_geom_bond_distance
_geom_bond_site_symmetry_2
_geom_bond_publ_flag
O1 W1 1.794(9) . ?
O1 U1 2.338(9) . ?
O2 W2 1.822(9) . ?
O2 U1 2.311(8) . ?
O3 W3 1.813(9) . ?
O3 U2 2.301(9) . ?
O4 W4 1.810(9) . ?
O4 U2 2.356(9) . ?
O5 W10 1.783(9) . ?
O5 U1 2.353(9) . ?
O6 W11 1.871(9) . ?
O6 U1 2.376(9) . ?
O7 W12 1.888(9) . ?
O7 U2 2.378(9) . ?
O8 W13 1.802(10) . ?
O8 U2 2.339(10) . ?
O9 W1 1.730(9) . ?
O10 W1 1.908(9) . ?
O10 W5 1.982(8) . ?
O11 W2 1.911(9) . ?
O11 W1 1.961(9) . ?
O12 Sb1 1.991(8) . ?
O12 W5 2.219(8) . ?
O12 W1 2.302(8) . ?
O12 W7 2.366(8) . ?
O13 W5 1.748(9) . ?
O14 W5 1.740(9) . ?
O15 W2 1.727(9) . ?
O16 W5 1.897(9) . ?
O16 W6 1.927(9) . ?
O17 Sb1 1.980(8) . ?
O17 W2 2.262(9) . ?
O17 W9 2.279(9) . ?
O17 W3 2.280(9) . ?
O18 W6 1.738(9) . ?
O19 W6 1.758(9) . ?
O20 Sb1 2.009(9) . ?
O20 W6 2.232(8) . ?
O20 W4 2.259(8) . ?
O20 W8 2.380(9) . ?
O21 W3 1.901(9) . ?
O21 W2 1.967(9) . ?
O22 W6 1.966(9) . ?
O22 W4 1.972(9) . ?
O23 W4 1.879(9) . ?
O23 W3 1.981(9) . ?
O24 W3 1.735(9) . ?
O25 W4 1.737(9) . ?
O26 W7 1.899(9) . ?
O26 W1 2.012(9) . ?
O27 W7 1.862(9) . ?
O27 W5 2.060(9) . ?
O28 W9 1.956(9) . ?
O28 W2 1.973(9) . ?
O29 W8 1.861(9) . ?
O29 W6 2.072(9) . ?
O30 W9 1.924(10) . ?
O30 W3 1.987(9) . ?
O31 W8 1.883(9) . ?
O31 W4 2.040(9) . ?
O32 W8 1.729(9) . ?
O33 W9 1.868(9) . ?
O33 W8 1.959(9) . ?
O34 W9 1.721(9) . ?
O35 W8 1.902(9) . ?
O35 W7 1.908(9) . ?
O36 W9 1.875(9) . ?
O36 W7 1.950(9) . ?
O37 W7 1.722(9) . ?
O38 W10 1.742(9) . ?
O39 W10 1.927(9) . ?
O39 W14 1.975(8) . ?
O40 W11 1.891(9) . ?
O40 W10 1.946(9) . ?
O41 Sb2 1.978(8) . ?
O41 W14 2.246(8) . ?
O41 W10 2.285(8) . ?
O41 W16 2.356(9) . ?
O42 W14 1.726(10) . ?
O43 W14 1.750(9) . ?
O44 W11 1.726(9) . ?
O45 W15 1.917(9) . ?
O45 W14 1.923(8) . ?
O46 Sb2 1.991(8) . ?
O46 W11 2.281(8) . ?
O46 W12 2.282(9) . ?
O46 W18 2.284(9) . ?
O47 W15 1.762(10) . ?
O48 W11 1.940(9) . ?
O48 W12 1.940(9) . ?
O49 Sb2 2.000(9) . ?
O49 W15 2.253(9) . ?
O49 W13 2.267(9) . ?
O49 W17 2.340(9) . ?
O50 W15 1.738(9) . ?
O51 W13 1.906(9) . ?
O51 W15 1.977(9) . ?
O52 W12 1.888(9) . ?
O52 W13 1.950(9) . ?
O53 W12 1.714(9) . ?
O54 W13 1.732(10) . ?
O55 W17 1.873(9) . ?
O55 W13 2.023(10) . ?
O56 W12 1.943(9) . ?
O56 W18 1.953(9) . ?
O57 W17 1.840(10) . ?
O57 W15 2.084(9) . ?
O58 W11 1.949(9) . ?
O58 W18 1.974(9) . ?
O59 W16 1.824(9) . ?
O59 W14 2.085(9) . ?
O60 W16 1.914(9) . ?
O60 W10 2.018(9) . ?
O61 W18 1.840(9) . ?
O61 W16 1.983(9) . ?
O62 W16 1.899(9) . ?
O62 W17 1.924(9) . ?
O63 W18 1.866(9) . ?
O63 W17 1.956(9) . ?
O64 W18 1.707(9) . ?
O65 W17 1.721(10) . ?
O66 W16 1.719(9) . ?
O1U U1 1.767(9) . ?
O2U U1 1.783(9) . ?
O3U U1 2.508(9) . ?
O4U U2 1.773(9) . ?
O5U U2 1.769(9) . ?
O6U U2 2.485(9) . ?
O10S O10S 1.27(5) 3_766 ?
O10S O11S 1.65(3) . ?
